data_4087982
loop_
_publ_author_name
'Hansen, Kerstin'
'Szilv\'asi, Tibor'
'Blom, Burgert'
'Driess, Matthias'

_publ_section_title
;
 Transition Metal Complexes of a &#x201C;Half-Parent&#x201D; Phosphasilene
 Adduct Representing Silylene\\rightarrow Phosphinidene\\rightarrow Metal
 Complexes
;
_journal_issue 24
_journal_name_full Organometallics
_journal_page_first 5703
_journal_paper_doi 10.1021/acs.organomet.5b00772
_journal_volume 34
_journal_year 2015
_chemical_formula_moiety '2(C41 H51 Mo N4 O5 P Si), 3(C7 H8)'
_chemical_formula_sum 'C103 H126 Mo2 N8 O10 P2 Si2'
_chemical_formula_weight 1946.12
_space_group_IT_number 14
_space_group_name_Hall '-P 2ybc'
_space_group_name_H-M_alt 'P 1 21/c 1'
_symmetry_cell_setting monoclinic
_symmetry_space_group_name_H-M 'P 1 21/c 1'
_atom_sites_solution_hydrogens geom
_atom_sites_solution_primary direct
_atom_sites_solution_secondary difmap
_audit_creation_method
;
CrysAlisPro, Agilent Technologies,
Version 1.171.36.32 (release 02-08-2013 CrysAlis171 .NET)
(compiled Aug  2 2013,16:46:58)
;
_cell_angle_alpha 90.00
_cell_angle_beta 114.755(9)
_cell_angle_gamma 90.00
_cell_formula_units_Z 2
_cell_length_a 15.9982(13)
_cell_length_b 20.0928(8)
_cell_length_c 17.7845(10)
_cell_measurement_reflns_used 2744
_cell_measurement_temperature 150(2)
_cell_measurement_theta_max 73.6450
_cell_measurement_theta_min 3.4990
_cell_volume 5191.5(7)
_computing_cell_refinement
;
CrysAlisPro, Agilent Technologies,
Version 1.171.36.32 (release 02-08-2013 CrysAlis171 .NET)
(compiled Aug  2 2013,16:46:58)
;
_computing_data_collection
;
CrysAlisPro, Agilent Technologies,
Version 1.171.36.32 (release 02-08-2013 CrysAlis171 .NET)
(compiled Aug  2 2013,16:46:58)
;
_computing_data_reduction
;
CrysAlisPro, Agilent Technologies,
Version 1.171.36.32 (release 02-08-2013 CrysAlis171 .NET)
(compiled Aug  2 2013,16:46:58)
;
_computing_structure_refinement 'SHELXL-97 (Sheldrick, 1997)'
_computing_structure_solution 'SHELXS-97 (Sheldrick, 1990)'
_diffrn_ambient_environment N~2~
_diffrn_ambient_temperature 150.00(10)
_diffrn_detector 'CCD plate'
_diffrn_detector_area_resol_mean 5.2717
_diffrn_detector_type Atlas
_diffrn_measured_fraction_theta_full 0.999
_diffrn_measured_fraction_theta_max 0.999
_diffrn_measurement_device 'four-circle diffractometer'
_diffrn_measurement_device_type 'SuperNova, Single source at offset, Atlas'
_diffrn_measurement_method '\w scans'
_diffrn_radiation_monochromator mirror
_diffrn_radiation_probe x-ray
_diffrn_radiation_type 'Cu K\a'
_diffrn_radiation_wavelength 1.54184
_diffrn_reflns_av_R_equivalents 0.1091
_diffrn_reflns_av_sigmaI/netI 0.1263
_diffrn_reflns_limit_h_max 18
_diffrn_reflns_limit_h_min -19
_diffrn_reflns_limit_k_max 17
_diffrn_reflns_limit_k_min -24
_diffrn_reflns_limit_l_max 21
_diffrn_reflns_limit_l_min -19
_diffrn_reflns_number 21070
_diffrn_reflns_theta_full 67.50
_diffrn_reflns_theta_max 67.50
_diffrn_reflns_theta_min 3.04
_diffrn_source 'sealed X-ray tube'
_diffrn_source_type 'SuperNova (Cu) X-ray Source'
_exptl_absorpt_coefficient_mu 2.954
_exptl_absorpt_correction_T_max 0.9433
_exptl_absorpt_correction_T_min 0.4972
_exptl_absorpt_correction_type multi-scan
_exptl_absorpt_process_details
;
CrysAlisPro, Agilent Technologies,
Version 1.171.36.32 (release 02-08-2013 CrysAlis171 .NET)
(compiled Aug  2 2013,16:46:58)
Empirical absorption correction using spherical harmonics,
 implemented in SCALE3 ABSPACK scaling algorithm.
;
_exptl_crystal_colour yellow
_exptl_crystal_density_diffrn 1.245
_exptl_crystal_density_method 'not measured'
_exptl_crystal_description plate
_exptl_crystal_F_000 2044
_exptl_crystal_size_max 0.28
_exptl_crystal_size_mid 0.10
_exptl_crystal_size_min 0.02
_refine_diff_density_max 1.122
_refine_diff_density_min -0.933
_refine_diff_density_rms 0.105
_refine_ls_extinction_method none
_refine_ls_goodness_of_fit_ref 1.105
_refine_ls_hydrogen_treatment mixed
_refine_ls_matrix_type full
_refine_ls_number_parameters 618
_refine_ls_number_reflns 9344
_refine_ls_number_restraints 187
_refine_ls_restrained_S_all 1.111
_refine_ls_R_factor_all 0.1237
_refine_ls_R_factor_gt 0.0741
_refine_ls_shift/su_max 0.001
_refine_ls_shift/su_mean 0.000
_refine_ls_structure_factor_coef Fsqd
_refine_ls_weighting_details 'calc w=1/[\s^2^(Fo^2^)+(0.0531P)^2^+1.9921P] where P=(Fo^2^+2Fc^2^)/3'
_refine_ls_weighting_scheme calc
_refine_ls_wR_factor_gt 0.1612
_refine_ls_wR_factor_ref 0.1936
_reflns_number_gt 5822
_reflns_number_total 9344
_reflns_threshold_expression >2sigma(I)
_cod_data_source_file om5b00772_si_002.cif
_cod_data_source_block p21c
_cod_original_cell_volume 5191.5(6)
_cod_original_sg_symbol_H-M P21/c
_cod_database_code 4087982

loop_
_symmetry_equiv_pos_as_xyz
'x, y, z'
'-x, y+1/2, -z+1/2'
'-x, -y, -z'
'x, -y-1/2, z-1/2'

loop_
_atom_site_label
_atom_site_type_symbol
_atom_site_fract_x
_atom_site_fract_y
_atom_site_fract_z
_atom_site_U_iso_or_equiv
_atom_site_adp_type
_atom_site_occupancy
_atom_site_symmetry_multiplicity
_atom_site_calc_flag
_atom_site_refinement_flags
_atom_site_disorder_assembly
_atom_site_disorder_group
Mo1 Mo 0.40917(4) 0.57624(3) 0.28927(3) 0.03669(17) Uani 1 1 d . . .
Si1 Si 0.19572(12) 0.66743(8) 0.34642(10) 0.0268(4) Uani 1 1 d . . .
P1 P 0.26841(13) 0.65752(8) 0.26729(10) 0.0333(4) Uani 1 1 d . . .
H1 H 0.300(5) 0.702(4) 0.301(4) 0.05(2) Uiso 1 1 d . . .
O1 O 0.2794(5) 0.4856(3) 0.1379(4) 0.0704(18) Uani 1 1 d . . .
O2 O 0.4575(4) 0.6809(3) 0.1797(3) 0.0576(15) Uani 1 1 d . . .
O3 O 0.5667(4) 0.4902(3) 0.2782(3) 0.0621(16) Uani 1 1 d . . .
O4 O 0.5540(5) 0.6510(4) 0.4460(4) 0.079(2) Uani 1 1 d . . .
O5 O 0.4014(5) 0.4680(3) 0.4163(4) 0.081(2) Uani 1 1 d . . .
N1 N 0.1103(4) 0.6100(3) 0.3322(3) 0.0320(12) Uani 1 1 d . . .
N2 N 0.1402(4) 0.7429(2) 0.3367(3) 0.0294(11) Uani 1 1 d . . .
N3 N 0.2742(3) 0.6649(2) 0.4586(3) 0.0257(11) Uani 1 1 d . . .
N4 N 0.4572(4) 0.6663(3) 0.7089(3) 0.0396(13) Uani 1 1 d . . .
C1 C -0.0333(5) 0.5775(4) 0.3358(5) 0.057(2) Uani 1 1 d . . .
H1A H -0.0235 0.5328 0.3242 0.069 Uiso 1 1 calc R . .
H1B H -0.0872 0.5890 0.3429 0.069 Uiso 1 1 calc R . .
C2 C 0.0294(5) 0.6249(4) 0.3423(4) 0.0383(16) Uani 1 1 d . . .
C3 C 0.0161(5) 0.6926(4) 0.3601(4) 0.0401(16) Uani 1 1 d . . .
H3 H -0.0320 0.7001 0.3772 0.048 Uiso 1 1 calc R . .
C4 C 0.0638(5) 0.7478(3) 0.3556(4) 0.0348(15) Uani 1 1 d . . .
C5 C 0.0376(5) 0.8150(4) 0.3754(5) 0.0479(19) Uani 1 1 d . . .
H5A H 0.0867 0.8317 0.4267 0.072 Uiso 1 1 calc R . .
H5B H -0.0197 0.8114 0.3825 0.072 Uiso 1 1 calc R . .
H5C H 0.0288 0.8458 0.3300 0.072 Uiso 1 1 calc R . .
C6 C 0.1614(5) 0.8019(3) 0.3001(4) 0.0311(14) Uani 1 1 d . . .
C7 C 0.1111(5) 0.8128(3) 0.2132(4) 0.0356(15) Uani 1 1 d . . .
C8 C 0.1278(6) 0.8715(4) 0.1808(5) 0.0473(19) Uani 1 1 d . . .
H8 H 0.0955 0.8797 0.1231 0.057 Uiso 1 1 calc R . .
C9 C 0.1900(6) 0.9183(3) 0.2297(5) 0.051(2) Uani 1 1 d . . .
H9 H 0.1990 0.9584 0.2057 0.062 Uiso 1 1 calc R . .
C10 C 0.2387(6) 0.9072(3) 0.3125(5) 0.050(2) Uani 1 1 d . . .
H10 H 0.2823 0.9392 0.3455 0.060 Uiso 1 1 calc R . .
C11 C 0.2250(5) 0.8488(3) 0.3496(4) 0.0376(16) Uani 1 1 d . . .
C12 C 0.2800(5) 0.8389(3) 0.4414(4) 0.0395(16) Uani 1 1 d . . .
H12 H 0.2561 0.7983 0.4583 0.047 Uiso 1 1 calc R . .
C13 C 0.3813(5) 0.8273(3) 0.4606(4) 0.0431(17) Uani 1 1 d . . .
H13A H 0.4078 0.8682 0.4499 0.065 Uiso 1 1 calc R . .
H13B H 0.3864 0.7915 0.4254 0.065 Uiso 1 1 calc R . .
H13C H 0.4146 0.8147 0.5189 0.065 Uiso 1 1 calc R . .
C14 C 0.2699(6) 0.8984(4) 0.4918(5) 0.054(2) Uani 1 1 d . . .
H14A H 0.2049 0.9041 0.4807 0.080 Uiso 1 1 calc R . .
H14B H 0.2925 0.9389 0.4758 0.080 Uiso 1 1 calc R . .
H14C H 0.3058 0.8899 0.5510 0.080 Uiso 1 1 calc R . .
C15 C 0.0418(5) 0.7625(4) 0.1589(4) 0.0408(16) Uani 1 1 d . . .
H15 H 0.0555 0.7191 0.1892 0.049 Uiso 1 1 calc R . .
C16 C 0.0486(6) 0.7516(4) 0.0764(4) 0.062(2) Uani 1 1 d . . .
H16A H 0.1103 0.7355 0.0870 0.093 Uiso 1 1 calc R . .
H16B H 0.0371 0.7938 0.0460 0.093 Uiso 1 1 calc R . .
H16C H 0.0027 0.7187 0.0435 0.093 Uiso 1 1 calc R . .
C17 C -0.0563(6) 0.7825(5) 0.1433(5) 0.064(2) Uani 1 1 d . . .
H17A H -0.0743 0.8221 0.1080 0.096 Uiso 1 1 calc R . .
H17B H -0.0590 0.7923 0.1962 0.096 Uiso 1 1 calc R . .
H17C H -0.0985 0.7458 0.1157 0.096 Uiso 1 1 calc R . .
C18 C 0.1250(5) 0.5414(3) 0.3142(4) 0.0379(16) Uani 1 1 d . . .
C19 C 0.1645(5) 0.4958(3) 0.3801(4) 0.0435(18) Uani 1 1 d . . .
C20 C 0.1859(6) 0.4331(3) 0.3604(5) 0.057(2) Uani 1 1 d . . .
H20 H 0.2153 0.4018 0.4036 0.069 Uiso 1 1 calc R . .
C21 C 0.1661(8) 0.4151(4) 0.2807(6) 0.077(3) Uani 1 1 d . . .
H21 H 0.1844 0.3725 0.2698 0.092 Uiso 1 1 calc R . .
C22 C 0.1198(7) 0.4577(4) 0.2160(5) 0.068(3) Uani 1 1 d . . .
H22 H 0.1032 0.4435 0.1606 0.082 Uiso 1 1 calc R . .
C23 C 0.0974(6) 0.5219(4) 0.2316(5) 0.053(2) Uani 1 1 d . . .
C24 C 0.0388(6) 0.5648(4) 0.1590(4) 0.060(2) Uani 1 1 d . . .
H24 H 0.0378 0.6108 0.1803 0.072 Uiso 1 1 calc R . .
C25 C -0.0604(7) 0.5385(6) 0.1211(6) 0.096(4) Uani 1 1 d . . .
H25A H -0.0818 0.5327 0.1648 0.144 Uiso 1 1 calc R . .
H25B H -0.0623 0.4956 0.0942 0.144 Uiso 1 1 calc R . .
H25C H -0.1003 0.5703 0.0800 0.144 Uiso 1 1 calc R . .
C26 C 0.0755(7) 0.5698(4) 0.0915(5) 0.074(3) Uani 1 1 d . . .
H26A H 0.0812 0.5250 0.0723 0.110 Uiso 1 1 calc R . .
H26B H 0.1359 0.5914 0.1145 0.110 Uiso 1 1 calc R . .
H26C H 0.0326 0.5960 0.0448 0.110 Uiso 1 1 calc R . .
C27 C 0.1814(5) 0.5111(3) 0.4688(4) 0.0394(16) Uani 1 1 d . . .
H27 H 0.1641 0.5586 0.4712 0.047 Uiso 1 1 calc R . .
C28 C 0.1191(6) 0.4676(4) 0.4947(5) 0.055(2) Uani 1 1 d . . .
H28A H 0.1387 0.4210 0.4983 0.083 Uiso 1 1 calc R . .
H28B H 0.0552 0.4717 0.4536 0.083 Uiso 1 1 calc R . .
H28C H 0.1237 0.4822 0.5489 0.083 Uiso 1 1 calc R . .
C29 C 0.2815(6) 0.5027(3) 0.5288(5) 0.053(2) Uani 1 1 d . . .
H29A H 0.3203 0.5298 0.5103 0.080 Uiso 1 1 calc R . .
H29B H 0.2990 0.4558 0.5308 0.080 Uiso 1 1 calc R . .
H29C H 0.2899 0.5172 0.5841 0.080 Uiso 1 1 calc R . .
C30 C 0.2445(5) 0.6755(3) 0.5197(4) 0.0313(14) Uani 1 1 d . . .
H30 H 0.1808 0.6827 0.5042 0.038 Uiso 1 1 calc R . .
C31 C 0.3023(5) 0.6763(3) 0.6013(4) 0.0342(15) Uani 1 1 d . . .
H31 H 0.2778 0.6833 0.6410 0.041 Uiso 1 1 calc R . .
C32 C 0.3978(5) 0.6669(3) 0.6288(4) 0.0305(14) Uani 1 1 d . . .
C33 C 0.4276(5) 0.6571(3) 0.5652(4) 0.0336(14) Uani 1 1 d . . .
H33 H 0.4912 0.6508 0.5788 0.040 Uiso 1 1 calc R . .
C34 C 0.3657(4) 0.6567(3) 0.4845(4) 0.0321(14) Uani 1 1 d . . .
H34 H 0.3885 0.6502 0.4435 0.039 Uiso 1 1 calc R . .
C35 C 0.5555(5) 0.6604(4) 0.7337(5) 0.055(2) Uani 1 1 d . . .
H35A H 0.5752 0.6933 0.7037 0.083 Uiso 1 1 calc R . .
H35B H 0.5698 0.6155 0.7208 0.083 Uiso 1 1 calc R . .
H35C H 0.5881 0.6683 0.7934 0.083 Uiso 1 1 calc R . .
C36 C 0.4247(5) 0.6728(4) 0.7737(4) 0.0475(19) Uani 1 1 d . . .
H36A H 0.3648 0.6508 0.7562 0.071 Uiso 1 1 calc R . .
H36B H 0.4184 0.7201 0.7839 0.071 Uiso 1 1 calc R . .
H36C H 0.4690 0.6520 0.8246 0.071 Uiso 1 1 calc R . .
C37 C 0.3204(6) 0.5203(3) 0.1912(4) 0.0433(18) Uani 1 1 d . . .
C38 C 0.4366(5) 0.6439(3) 0.2170(4) 0.0362(15) Uani 1 1 d . . .
C39 C 0.5082(7) 0.5223(4) 0.2831(5) 0.056(2) Uani 1 1 d . . .
C40 C 0.5018(6) 0.6260(4) 0.3893(5) 0.054(2) Uani 1 1 d . . .
C41 C 0.3977(6) 0.5078(4) 0.3699(5) 0.053(2) Uani 1 1 d . . .
C42 C 0.7153(12) 0.8493(8) 0.7480(11) 0.171(4) Uani 1 1 d U . .
H42A H 0.6880 0.8901 0.7581 0.257 Uiso 1 1 calc R . .
H42B H 0.6715 0.8280 0.6972 0.257 Uiso 1 1 calc R . .
H42C H 0.7719 0.8603 0.7421 0.257 Uiso 1 1 calc R . .
C43 C 0.7385(11) 0.7999(7) 0.8236(9) 0.147(3) Uani 1 1 d DU . .
C44 C 0.7150(10) 0.8085(6) 0.8866(9) 0.147(3) Uani 1 1 d DU . .
H44A H 0.6933 0.8510 0.8937 0.177 Uiso 1 1 calc R . .
C45 C 0.7206(10) 0.7592(7) 0.9414(8) 0.146(3) Uani 1 1 d DU . .
H45A H 0.6974 0.7658 0.9821 0.175 Uiso 1 1 calc R . .
C46 C 0.7610(10) 0.6995(7) 0.9360(8) 0.146(3) Uani 1 1 d DU . .
H46A H 0.7674 0.6640 0.9734 0.175 Uiso 1 1 calc R . .
C47 C 0.7912(10) 0.6932(6) 0.8754(9) 0.144(3) Uani 1 1 d DU . .
H47A H 0.8236 0.6539 0.8741 0.173 Uiso 1 1 calc R . .
C48 C 0.7773(10) 0.7399(7) 0.8171(8) 0.145(3) Uani 1 1 d DU . .
H48A H 0.7938 0.7318 0.7725 0.174 Uiso 1 1 calc R . .
C49 C 0.3528(15) 0.4129(12) 0.9686(17) 0.118(5) Uani 0.50 1 d PDU A -1
H49A H 0.3678 0.3822 1.0153 0.178 Uiso 0.50 1 calc PR A -1
H49B H 0.3426 0.3876 0.9184 0.178 Uiso 0.50 1 calc PR A -1
H49C H 0.2969 0.4378 0.9603 0.178 Uiso 0.50 1 calc PR A -1
C50 C 0.436(2) 0.4638(17) 0.988(2) 0.103(3) Uani 0.50 1 d PDU A -1
C51 C 0.486(2) 0.4909(18) 1.067(2) 0.102(3) Uani 0.50 1 d PDU A -1
H51A H 0.4685 0.4798 1.1104 0.122 Uiso 0.50 1 calc PR A -1
C52 C 0.559(2) 0.5337(18) 1.0826(19) 0.102(3) Uani 0.50 1 d PDU A -1
H52A H 0.5912 0.5514 1.1367 0.122 Uiso 0.50 1 calc PR A -1
C53 C 0.586(2) 0.5513(17) 1.0197(19) 0.103(3) Uani 0.50 1 d PDU A -1
H53A H 0.6366 0.5807 1.0305 0.123 Uiso 0.50 1 calc PR A -1
C54 C 0.537(2) 0.5241(17) 0.9405(18) 0.101(3) Uani 0.50 1 d PDU A -1
H54A H 0.5545 0.5352 0.8970 0.121 Uiso 0.50 1 calc PR A -1
C55 C 0.464(2) 0.4814(18) 0.925(2) 0.102(3) Uani 0.50 1 d PDU A -1
H55A H 0.4319 0.4635 0.8712 0.122 Uiso 0.50 1 calc PR A -1

loop_
_atom_site_aniso_label
_atom_site_aniso_U_11
_atom_site_aniso_U_22
_atom_site_aniso_U_33
_atom_site_aniso_U_23
_atom_site_aniso_U_13
_atom_site_aniso_U_12
Mo1 0.0561(4) 0.0286(3) 0.0337(3) 0.0056(2) 0.0270(3) 0.0115(3)
Si1 0.0376(10) 0.0226(8) 0.0237(8) -0.0014(6) 0.0164(7) -0.0010(7)
P1 0.0483(11) 0.0261(8) 0.0339(9) 0.0039(7) 0.0253(8) 0.0058(7)
O1 0.122(6) 0.044(3) 0.058(3) -0.020(3) 0.050(4) -0.021(3)
O2 0.089(4) 0.042(3) 0.051(3) 0.009(3) 0.039(3) -0.006(3)
O3 0.074(4) 0.067(4) 0.054(3) 0.009(3) 0.035(3) 0.034(3)
O4 0.070(5) 0.104(5) 0.061(4) -0.026(4) 0.025(4) -0.004(4)
O5 0.110(5) 0.078(4) 0.078(4) 0.052(4) 0.063(4) 0.034(4)
N1 0.043(3) 0.028(3) 0.029(3) -0.003(2) 0.019(3) -0.005(2)
N2 0.038(3) 0.028(3) 0.026(3) -0.004(2) 0.018(2) 0.003(2)
N3 0.039(3) 0.021(2) 0.023(2) -0.002(2) 0.019(2) 0.001(2)
N4 0.050(4) 0.039(3) 0.024(3) -0.003(2) 0.010(3) 0.006(3)
C1 0.052(5) 0.062(5) 0.065(5) 0.009(4) 0.032(4) -0.006(4)
C2 0.038(4) 0.049(4) 0.026(3) 0.007(3) 0.012(3) -0.001(3)
C3 0.038(4) 0.053(4) 0.033(4) 0.004(3) 0.019(3) 0.006(3)
C4 0.036(4) 0.041(4) 0.026(3) 0.001(3) 0.012(3) 0.009(3)
C5 0.055(5) 0.048(4) 0.049(4) 0.000(3) 0.030(4) 0.017(4)
C6 0.043(4) 0.024(3) 0.030(3) 0.001(3) 0.018(3) 0.006(3)
C7 0.049(4) 0.034(3) 0.027(3) 0.009(3) 0.019(3) 0.015(3)
C8 0.064(5) 0.041(4) 0.039(4) 0.012(3) 0.023(4) 0.017(4)
C9 0.080(6) 0.028(4) 0.050(4) 0.010(3) 0.032(4) 0.007(4)
C10 0.076(6) 0.024(3) 0.047(4) 0.002(3) 0.023(4) -0.003(3)
C11 0.058(5) 0.026(3) 0.029(3) -0.005(3) 0.019(3) 0.003(3)
C12 0.055(5) 0.029(3) 0.032(4) -0.005(3) 0.015(3) -0.005(3)
C13 0.059(5) 0.036(4) 0.028(3) -0.003(3) 0.012(3) -0.005(3)
C14 0.071(6) 0.046(4) 0.044(4) -0.010(4) 0.024(4) 0.002(4)
C15 0.050(4) 0.047(4) 0.025(3) 0.002(3) 0.015(3) 0.005(3)
C16 0.086(7) 0.071(6) 0.029(4) -0.011(4) 0.023(4) 0.003(5)
C17 0.053(5) 0.090(7) 0.042(4) 0.000(4) 0.015(4) 0.019(5)
C18 0.050(4) 0.023(3) 0.044(4) -0.006(3) 0.024(3) -0.020(3)
C19 0.069(5) 0.028(3) 0.050(4) -0.004(3) 0.041(4) -0.012(3)
C20 0.103(7) 0.022(3) 0.063(5) -0.003(3) 0.051(5) -0.010(4)
C21 0.155(10) 0.029(4) 0.077(6) -0.016(4) 0.079(7) -0.014(5)
C22 0.126(9) 0.035(4) 0.060(5) -0.015(4) 0.055(6) -0.032(5)
C23 0.087(6) 0.037(4) 0.042(4) -0.012(3) 0.034(4) -0.028(4)
C24 0.087(6) 0.062(5) 0.033(4) -0.011(4) 0.027(4) -0.025(5)
C25 0.100(9) 0.133(10) 0.047(5) -0.009(6) 0.023(6) -0.041(8)
C26 0.128(9) 0.052(5) 0.034(4) -0.007(4) 0.028(5) -0.033(6)
C27 0.063(5) 0.025(3) 0.037(4) 0.000(3) 0.027(4) -0.004(3)
C28 0.085(6) 0.046(4) 0.046(4) -0.004(4) 0.038(4) -0.021(4)
C29 0.078(6) 0.030(4) 0.056(5) 0.004(3) 0.031(4) -0.003(4)
C30 0.037(4) 0.031(3) 0.027(3) 0.001(3) 0.015(3) 0.004(3)
C31 0.049(4) 0.033(3) 0.027(3) 0.002(3) 0.022(3) 0.003(3)
C32 0.044(4) 0.020(3) 0.024(3) 0.000(2) 0.011(3) 0.000(3)
C33 0.036(4) 0.034(3) 0.027(3) 0.003(3) 0.009(3) 0.003(3)
C34 0.043(4) 0.026(3) 0.036(4) 0.001(3) 0.024(3) 0.002(3)
C35 0.054(5) 0.061(5) 0.040(4) 0.001(4) 0.008(4) 0.011(4)
C36 0.066(5) 0.053(5) 0.023(3) 0.004(3) 0.018(3) 0.017(4)
C37 0.073(5) 0.027(3) 0.048(4) 0.003(3) 0.043(4) 0.005(3)
C38 0.050(4) 0.027(3) 0.034(4) 0.001(3) 0.020(3) 0.008(3)
C39 0.089(7) 0.038(4) 0.045(4) 0.012(3) 0.032(5) 0.013(4)
C40 0.052(5) 0.059(5) 0.057(5) -0.005(4) 0.029(4) 0.017(4)
C41 0.072(6) 0.046(4) 0.057(5) 0.022(4) 0.042(4) 0.024(4)
C42 0.159(4) 0.170(4) 0.178(4) -0.018(3) 0.065(3) 0.002(3)
C43 0.125(4) 0.155(5) 0.162(5) -0.044(3) 0.061(4) 0.013(4)
C44 0.127(4) 0.155(5) 0.158(5) -0.051(4) 0.058(4) 0.014(4)
C45 0.125(4) 0.156(5) 0.154(5) -0.052(4) 0.057(4) 0.018(4)
C46 0.121(5) 0.157(5) 0.156(5) -0.053(4) 0.055(4) 0.018(4)
C47 0.117(4) 0.155(5) 0.159(5) -0.051(4) 0.057(4) 0.017(4)
C48 0.118(4) 0.155(5) 0.163(5) -0.050(4) 0.059(4) 0.013(4)
C49 0.121(5) 0.118(5) 0.117(5) 0.001(3) 0.050(3) 0.009(3)
C50 0.112(6) 0.106(6) 0.100(5) -0.002(4) 0.053(4) 0.025(4)
C51 0.111(7) 0.105(7) 0.098(5) -0.003(4) 0.052(5) 0.028(4)
C52 0.111(7) 0.106(7) 0.097(5) -0.002(5) 0.052(5) 0.029(4)
C53 0.111(7) 0.106(7) 0.098(5) -0.002(5) 0.052(5) 0.029(4)
C54 0.111(7) 0.105(7) 0.098(5) -0.002(5) 0.054(5) 0.030(4)
C55 0.111(7) 0.105(7) 0.098(5) -0.002(4) 0.053(4) 0.029(4)

loop_
_atom_type_symbol
_atom_type_description
_atom_type_scat_dispersion_real
_atom_type_scat_dispersion_imag
_atom_type_scat_source
C C 0.0181 0.0091 'International Tables Vol C Tables 4.2.6.8 and 6.1.1.4'
H H 0.0000 0.0000 'International Tables Vol C Tables 4.2.6.8 and 6.1.1.4'
N N 0.0311 0.0180 'International Tables Vol C Tables 4.2.6.8 and 6.1.1.4'
O O 0.0492 0.0322 'International Tables Vol C Tables 4.2.6.8 and 6.1.1.4'
Si Si 0.2541 0.3302 'International Tables Vol C Tables 4.2.6.8 and 6.1.1.4'
P P 0.2955 0.4335 'International Tables Vol C Tables 4.2.6.8 and 6.1.1.4'
Mo Mo -0.0483 2.7339 'International Tables Vol C Tables 4.2.6.8 and 6.1.1.4'

loop_
_geom_angle_atom_site_label_1
_geom_angle_atom_site_label_2
_geom_angle_atom_site_label_3
_geom_angle
C39 Mo1 C40 90.6(3)
C39 Mo1 C38 86.6(3)
C40 Mo1 C38 87.3(3)
C39 Mo1 C41 88.9(3)
C40 Mo1 C41 87.9(4)
C38 Mo1 C41 173.4(3)
C39 Mo1 C37 86.5(3)
C40 Mo1 C37 176.2(3)
C38 Mo1 C37 94.8(3)
C41 Mo1 C37 89.6(3)
C39 Mo1 P1 168.6(2)
C40 Mo1 P1 95.0(2)
C38 Mo1 P1 83.74(19)
C41 Mo1 P1 101.3(2)
C37 Mo1 P1 88.3(2)
N1 Si1 N2 103.3(3)
N1 Si1 N3 106.0(2)
N2 Si1 N3 102.7(2)
N1 Si1 P1 116.68(19)
N2 Si1 P1 113.97(18)
N3 Si1 P1 112.81(17)
Si1 P1 Mo1 127.31(8)
C2 N1 C18 118.1(5)
C2 N1 Si1 123.5(5)
C18 N1 Si1 118.4(4)
C4 N2 C6 116.0(5)
C4 N2 Si1 120.0(4)
C6 N2 Si1 123.5(4)
C34 N3 C30 115.8(5)
C34 N3 Si1 121.1(4)
C30 N3 Si1 122.9(4)
C32 N4 C35 121.3(6)
C32 N4 C36 120.8(6)
C35 N4 C36 118.0(6)
C1 C2 N1 121.8(7)
C1 C2 C3 120.9(7)
N1 C2 C3 117.4(6)
C4 C3 C2 128.2(6)
C3 C4 N2 121.5(6)
C3 C4 C5 119.9(6)
N2 C4 C5 118.5(6)
C11 C6 C7 120.7(6)
C11 C6 N2 120.7(5)
C7 C6 N2 118.5(6)
C8 C7 C6 117.5(6)
C8 C7 C15 121.4(6)
C6 C7 C15 121.2(6)
C9 C8 C7 122.1(7)
C10 C9 C8 120.2(7)
C9 C10 C11 120.8(7)
C6 C11 C10 118.9(6)
C6 C11 C12 122.3(6)
C10 C11 C12 118.8(6)
C11 C12 C13 110.2(6)
C11 C12 C14 111.8(6)
C13 C12 C14 110.3(6)
C7 C15 C17 111.3(6)
C7 C15 C16 112.3(6)
C17 C15 C16 110.0(6)
C23 C18 C19 121.7(6)
C23 C18 N1 119.1(6)
C19 C18 N1 119.2(6)
C20 C19 C18 116.8(7)
C20 C19 C27 119.4(7)
C18 C19 C27 123.8(6)
C21 C20 C19 121.8(8)
C20 C21 C22 120.9(8)
C21 C22 C23 120.1(8)
C22 C23 C18 118.1(8)
C22 C23 C24 118.5(7)
C18 C23 C24 123.2(7)
C23 C24 C25 109.7(7)
C23 C24 C26 113.5(8)
C25 C24 C26 109.8(7)
C29 C27 C19 112.6(6)
C29 C27 C28 110.7(6)
C19 C27 C28 110.0(6)
C31 C30 N3 122.9(6)
C30 C31 C32 121.6(6)
N4 C32 C31 123.6(6)
N4 C32 C33 121.5(6)
C31 C32 C33 114.9(5)
C34 C33 C32 120.3(6)
N3 C34 C33 124.5(6)
O1 C37 Mo1 172.7(7)
O2 C38 Mo1 175.8(7)
O3 C39 Mo1 179.1(7)
O4 C40 Mo1 177.2(8)
O5 C41 Mo1 172.2(7)
C44 C43 C48 118.5(9)
C44 C43 C42 125.7(13)
C48 C43 C42 115.4(13)
C43 C44 C45 123.3(9)
C44 C45 C46 118.1(9)
C47 C46 C45 117.8(9)
C48 C47 C46 123.2(9)
C47 C48 C43 118.6(9)
C51 C50 C55 117.6(9)
C51 C50 C49 122.2(18)
C55 C50 C49 120.1(18)
C52 C51 C50 121.2(10)
C51 C52 C53 121.0(10)
C54 C53 C52 118.1(10)
C55 C54 C53 120.6(10)
C54 C55 C50 121.5(10)

loop_
_geom_bond_atom_site_label_1
_geom_bond_atom_site_label_2
_geom_bond_distance
Mo1 C39 1.960(9)
Mo1 C40 2.038(9)
Mo1 C38 2.041(7)
Mo1 C41 2.050(7)
Mo1 C37 2.061(8)
Mo1 P1 2.6748(18)
Si1 N1 1.725(5)
Si1 N2 1.729(5)
Si1 N3 1.861(5)
Si1 P1 2.178(2)
O1 C37 1.138(9)
O2 C38 1.136(8)
O3 C39 1.170(10)
O4 C40 1.123(9)
O5 C41 1.132(8)
N1 C2 1.411(8)
N1 C18 1.456(8)
N2 C4 1.400(8)
N2 C6 1.459(8)
N3 C34 1.349(8)
N3 C30 1.372(7)
N4 C32 1.341(8)
N4 C35 1.451(10)
N4 C36 1.454(9)
C1 C2 1.353(10)
C2 C3 1.433(10)
C3 C4 1.369(10)
C4 C5 1.499(9)
C6 C11 1.395(9)
C6 C7 1.429(9)
C7 C8 1.386(9)
C7 C15 1.513(10)
C8 C9 1.381(11)
C9 C10 1.366(10)
C10 C11 1.407(9)
C11 C12 1.508(9)
C12 C13 1.528(10)
C12 C14 1.543(9)
C15 C17 1.529(10)
C15 C16 1.531(9)
C18 C23 1.401(9)
C18 C19 1.411(10)
C19 C20 1.390(10)
C19 C27 1.517(9)
C20 C21 1.364(11)
C21 C22 1.377(13)
C22 C23 1.397(11)
C23 C24 1.508(12)
C24 C25 1.535(12)
C24 C26 1.545(11)
C27 C29 1.517(10)
C27 C28 1.534(9)
C30 C31 1.355(9)
C31 C32 1.408(9)
C32 C33 1.415(9)
C33 C34 1.360(9)
C42 C43 1.584(18)
C43 C44 1.334(12)
C43 C48 1.383(12)
C44 C45 1.366(12)
C45 C46 1.386(11)
C46 C47 1.358(11)
C47 C48 1.347(12)
C49 C50 1.601(2)
C50 C51 1.401(13)
C50 C55 1.408(13)
C51 C52 1.384(13)
C52 C53 1.406(13)
C53 C54 1.404(13)
C54 C55 1.384(13)
